data_4327754
loop_
_publ_author_name
'Fengjuan Cui'
'Shaoguang Li'
'Chuandong Jia'
'Jennifer S. Mathieson'
'Leroy Cronin'
'Xiao-Juan Yang'
'Biao Wu'

_publ_section_title
;
 Anion-Dependent Formation of Helicates versus Mesocates of
 Triple-Stranded M2L3 (M = Fe2+, Cu2+) Complexes
;
_journal_name_full 'Inorganic Chemistry'
_journal_page_first 179
_journal_page_last 187
_journal_paper_doi 10.1021/ic201417y
_journal_volume 51
_journal_year 2012
_chemical_formula_sum 'C75 H63 Cu2 N21 O11'
_chemical_formula_weight 1561.54
_chemical_name_systematic
; 
 ? 
;
_space_group_IT_number 146
_symmetry_cell_setting rhombohedral
_symmetry_space_group_name_Hall 'R 3'
_symmetry_space_group_name_H-M 'R 3 :H'
_atom_sites_solution_hydrogens geom
_atom_sites_solution_primary direct
_atom_sites_solution_secondary difmap
_audit_creation_method SHELXL-97
_cell_angle_alpha 90.00
_cell_angle_beta 90.00
_cell_angle_gamma 120.00
_cell_formula_units_Z 3
_cell_length_a 13.563(12)
_cell_length_b 13.563(12)
_cell_length_c 42.74(4)
_cell_measurement_reflns_used 2120
_cell_measurement_temperature 153(2)
_cell_measurement_theta_max 16.10
_cell_measurement_theta_min 2.58
_cell_volume 6809(11)
_computing_cell_refinement 'Bruker SMART'
_computing_data_collection 'Bruker SMART APEX II'
_computing_data_reduction 'Bruker SAINT'
_computing_structure_refinement 'SHELXL-97 (Sheldrick, 2008)'
_computing_structure_solution 'SHELXS-97 (Sheldrick, 2008)'
_diffrn_ambient_temperature 153(2)
_diffrn_measured_fraction_theta_full 0.996
_diffrn_measured_fraction_theta_max 0.996
_diffrn_measurement_device_type 'Bruker APEX II area detector'
_diffrn_radiation_monochromator graphite
_diffrn_radiation_source 'fine-focus sealed tube'
_diffrn_radiation_type MoK\a
_diffrn_radiation_wavelength 0.71073
_diffrn_reflns_av_R_equivalents 0.0499
_diffrn_reflns_av_sigmaI/netI 0.0740
_diffrn_reflns_limit_h_max 14
_diffrn_reflns_limit_h_min -16
_diffrn_reflns_limit_k_max 16
_diffrn_reflns_limit_k_min -16
_diffrn_reflns_limit_l_max 47
_diffrn_reflns_limit_l_min -50
_diffrn_reflns_number 15111
_diffrn_reflns_theta_full 25.00
_diffrn_reflns_theta_max 25.00
_diffrn_reflns_theta_min 1.43
_exptl_absorpt_coefficient_mu 0.530
_exptl_absorpt_correction_T_max 0.9014
_exptl_absorpt_correction_T_min 0.8572
_exptl_absorpt_correction_type multi-scan
_exptl_absorpt_process_details SADABS
_exptl_crystal_colour blue
_exptl_crystal_density_diffrn 1.142
_exptl_crystal_description block
_exptl_crystal_F_000 2418
_exptl_crystal_size_max 0.30
_exptl_crystal_size_mid 0.20
_exptl_crystal_size_min 0.20
_platon_squeeze_details
;
;
_refine_diff_density_max 0.703
_refine_diff_density_min -0.341
_refine_diff_density_rms 0.058
_refine_ls_abs_structure_details 'Flack H D (1983), Acta Cryst. A39, 876-881'
_refine_ls_abs_structure_Flack 0.13(2)
_refine_ls_extinction_method none
_refine_ls_goodness_of_fit_ref 1.021
_refine_ls_hydrogen_treatment constr
_refine_ls_matrix_type full
_refine_ls_number_parameters 329
_refine_ls_number_reflns 5259
_refine_ls_number_restraints 3
_refine_ls_restrained_S_all 1.040
_refine_ls_R_factor_all 0.1071
_refine_ls_R_factor_gt 0.0656
_refine_ls_shift/su_max 0.002
_refine_ls_shift/su_mean 0.000
_refine_ls_structure_factor_coef Fsqd
_refine_ls_weighting_details 'calc w=1/[\s^2^(Fo^2^)+(0.0791P)^2^+0.0000P] where P=(Fo^2^+2Fc^2^)/3'
_refine_ls_weighting_scheme calc
_refine_ls_wR_factor_gt 0.1528
_refine_ls_wR_factor_ref 0.1684
_reflns_number_gt 2903
_reflns_number_total 5259
_reflns_threshold_expression >2sigma(I)
_cod_data_source_file ic201417y_si_002_6.cif
_cod_data_source_block LCuNO3
_cod_original_cell_volume 6809(10)
_cod_original_sg_symbol_H-M 'R 3'
_cod_database_code 4327754

loop_
_symmetry_equiv_pos_as_xyz
'x, y, z'
'-y, x-y, z'
'-x+y, -x, z'
'x+2/3, y+1/3, z+1/3'
'-y+2/3, x-y+1/3, z+1/3'
'-x+y+2/3, -x+1/3, z+1/3'
'x+1/3, y+2/3, z+2/3'
'-y+1/3, x-y+2/3, z+2/3'
'-x+y+1/3, -x+2/3, z+2/3'

loop_
_atom_site_label
_atom_site_type_symbol
_atom_site_fract_x
_atom_site_fract_y
_atom_site_fract_z
_atom_site_U_iso_or_equiv
_atom_site_adp_type
_atom_site_occupancy
_atom_site_symmetry_multiplicity
_atom_site_calc_flag
_atom_site_refinement_flags
N9 N 0.6667 0.3333 0.7664(17) 0.33(2) Uani 1 3 d S
O1 O 0.4397(7) 0.6874(13) 0.8150(3) 0.44(2) Uani 1 1 d D
Cu1 Cu 0.3333 0.6667 0.69604(3) 0.0748(4) Uani 1 3 d S
Cu2 Cu 0.3333 0.6667 0.96929(3) 0.0738(4) Uani 1 3 d S
O2 O 0.9713(7) 0.0751(7) 0.9044(2) 0.195(4) Uani 1 1 d .
O3 O 1.0000 0.0000 0.8690(4) 0.262(12) Uani 1 3 d S
O5 O 0.6945(8) 0.4361(7) 0.7577(2) 0.197(5) Uani 1 1 d .
N1 N 0.4756(5) 0.7806(5) 0.66835(14) 0.0821(15) Uani 1 1 d .
N2 N 0.4696(5) 0.6681(4) 0.72058(13) 0.0726(14) Uani 1 1 d .
N3 N 0.6111(5) 0.6058(5) 0.81439(12) 0.0761(14) Uani 1 1 d .
N4 N 0.6710(5) 0.7262(5) 0.85067(13) 0.0834(15) Uani 1 1 d .
N5 N 0.4686(4) 0.6651(4) 0.94457(13) 0.0724(14) Uani 1 1 d .
N6 N 0.3626(6) 0.5515(5) 0.99643(14) 0.0852(15) Uani 1 1 d .
N7 N 0.3333 0.6667 0.8206(9) 0.29(2) Uani 1 3 d SD
N8 N 1.0000 0.0000 0.8970(3) 0.102(4) Uani 1 3 d S
O4 O 0.6667 0.3333 0.8013(6) 0.294(18) Uani 1 3 d S
C1 C 0.4738(7) 0.8355(7) 0.6434(2) 0.098(2) Uani 1 1 d .
H1 H 0.4053 0.8344 0.6381 0.118 Uiso 1 1 calc R
C2 C 0.5658(11) 0.8934(8) 0.6251(2) 0.117(3) Uani 1 1 d .
H2 H 0.5587 0.9255 0.6060 0.141 Uiso 1 1 calc R
C3 C 0.6694(8) 0.9070(7) 0.6332(2) 0.105(3) Uani 1 1 d .
H3 H 0.7355 0.9533 0.6212 0.126 Uiso 1 1 calc R
C4 C 0.6747(9) 0.8503(7) 0.6601(2) 0.101(3) Uani 1 1 d .
H4 H 0.7437 0.8534 0.6660 0.122 Uiso 1 1 calc R
C5 C 0.5766(7) 0.7896(6) 0.67775(19) 0.079(2) Uani 1 1 d .
C6 C 0.5723(6) 0.7301(6) 0.70758(15) 0.0731(17) Uani 1 1 d .
C7 C 0.6639(6) 0.7296(8) 0.71808(17) 0.099(2) Uani 1 1 d .
H7 H 0.7350 0.7732 0.7078 0.118 Uiso 1 1 calc R
C8 C 0.6555(10) 0.6654(10) 0.7440(2) 0.128(3) Uani 1 1 d .
H8 H 0.7209 0.6641 0.7514 0.153 Uiso 1 1 calc R
C9 C 0.5519(8) 0.6024(7) 0.75950(17) 0.093(2) Uani 1 1 d .
C10 C 0.4629(6) 0.6101(6) 0.74624(17) 0.080(2) Uani 1 1 d .
H10 H 0.3909 0.5704 0.7563 0.096 Uiso 1 1 calc R
C11 C 0.5399(7) 0.5300(7) 0.78863(17) 0.095(2) Uani 1 1 d .
H11A H 0.4592 0.4871 0.7953 0.114 Uiso 1 1 calc R
H11B H 0.5647 0.4745 0.7835 0.114 Uiso 1 1 calc R
C12 C 0.7173(9) 0.6298(11) 0.8209(2) 0.144(4) Uani 1 1 d .
H12 H 0.7577 0.5996 0.8102 0.173 Uiso 1 1 calc R
C13 C 0.7570(6) 0.7022(9) 0.84451(19) 0.117(3) Uani 1 1 d .
H13 H 0.8281 0.7310 0.8549 0.140 Uiso 1 1 calc R
C14 C 0.5842(6) 0.6681(6) 0.83179(17) 0.0820(18) Uani 1 1 d D
H14 H 0.5156 0.6708 0.8310 0.098 Uiso 1 1 calc R
C15 C 0.6721(8) 0.8035(7) 0.87680(16) 0.096(2) Uani 1 1 d .
H15A H 0.6302 0.8422 0.8700 0.115 Uiso 1 1 calc R
H15B H 0.7516 0.8625 0.8815 0.115 Uiso 1 1 calc R
C16 C 0.6163(7) 0.7329(7) 0.90609(16) 0.095(2) Uani 1 1 d .
C17 C 0.6585(8) 0.6659(9) 0.92046(19) 0.111(3) Uani 1 1 d .
H17 H 0.7220 0.6633 0.9120 0.133 Uiso 1 1 calc R
C18 C 0.6036(8) 0.6048(8) 0.94717(18) 0.108(3) Uani 1 1 d .
H18 H 0.6328 0.5636 0.9580 0.130 Uiso 1 1 calc R
C19 C 0.5075(5) 0.6031(6) 0.95811(16) 0.0763(18) Uani 1 1 d .
C20 C 0.5180(6) 0.7254(6) 0.91957(16) 0.0758(17) Uani 1 1 d .
H20 H 0.4859 0.7662 0.9100 0.091 Uiso 1 1 calc R
C21 C 0.4521(6) 0.5457(7) 0.98752(18) 0.073(2) Uani 1 1 d .
C22 C 0.4864(8) 0.4847(8) 1.0043(2) 0.108(3) Uani 1 1 d .
H22 H 0.5514 0.4817 0.9973 0.129 Uiso 1 1 calc R
C23 C 0.4304(9) 0.4245(8) 1.0319(2) 0.109(3) Uani 1 1 d .
H23 H 0.4520 0.3782 1.0434 0.131 Uiso 1 1 calc R
C24 C 0.3404(8) 0.4408(8) 1.0403(2) 0.115(3) Uani 1 1 d .
H24 H 0.3013 0.4086 1.0593 0.138 Uiso 1 1 calc R
C25 C 0.3066(7) 0.5006(7) 1.02242(19) 0.100(2) Uani 1 1 d .
H25 H 0.2423 0.5063 1.0285 0.120 Uiso 1 1 calc R

loop_
_atom_site_aniso_label
_atom_site_aniso_U_11
_atom_site_aniso_U_22
_atom_site_aniso_U_33
_atom_site_aniso_U_23
_atom_site_aniso_U_13
_atom_site_aniso_U_12
N9 0.20(2) 0.20(2) 0.59(8) 0.000 0.000 0.100(10)
O1 0.274(16) 0.39(2) 0.346(18) 0.10(2) 0.009(13) -0.08(2)
Cu1 0.0813(6) 0.0813(6) 0.0619(9) 0.000 0.000 0.0406(3)
Cu2 0.0779(6) 0.0779(6) 0.0656(10) 0.000 0.000 0.0390(3)
O2 0.210(8) 0.158(6) 0.295(10) 0.074(7) 0.108(8) 0.152(7)
O3 0.35(2) 0.35(2) 0.083(11) 0.000 0.000 0.176(10)
O5 0.218(9) 0.138(7) 0.261(11) 0.086(7) 0.097(8) 0.108(7)
N1 0.094(4) 0.085(4) 0.071(4) -0.011(3) -0.014(3) 0.047(3)
N2 0.099(4) 0.070(3) 0.057(3) 0.000(3) -0.001(3) 0.048(3)
N3 0.079(4) 0.095(4) 0.069(3) -0.007(3) -0.007(3) 0.054(3)
N4 0.089(4) 0.108(4) 0.070(4) -0.006(3) 0.005(3) 0.063(4)
N5 0.077(3) 0.072(3) 0.066(3) 0.000(3) -0.003(3) 0.036(3)
N6 0.099(5) 0.087(4) 0.070(4) -0.009(3) -0.004(3) 0.047(4)
N7 0.079(5) 0.079(5) 0.72(7) 0.000 0.000 0.040(3)
N8 0.097(6) 0.097(6) 0.112(10) 0.000 0.000 0.049(3)
O4 0.37(3) 0.37(3) 0.135(17) 0.000 0.000 0.187(15)
C1 0.092(6) 0.117(6) 0.093(6) 0.018(5) 0.002(5) 0.059(5)
C2 0.174(10) 0.115(7) 0.086(6) 0.004(5) -0.009(7) 0.089(7)
C3 0.110(6) 0.104(6) 0.095(6) 0.017(5) 0.003(5) 0.048(5)
C4 0.119(7) 0.102(6) 0.088(7) 0.003(5) 0.017(5) 0.059(6)
C5 0.069(5) 0.081(5) 0.081(6) -0.024(4) -0.003(5) 0.032(4)
C6 0.079(5) 0.085(4) 0.061(4) -0.010(3) -0.006(4) 0.046(4)
C7 0.077(5) 0.137(7) 0.073(5) 0.014(5) 0.004(4) 0.048(5)
C8 0.148(9) 0.173(9) 0.085(6) 0.011(6) -0.028(6) 0.097(7)
C9 0.114(6) 0.102(6) 0.059(5) -0.005(4) 0.002(4) 0.052(5)
C10 0.067(4) 0.084(5) 0.092(6) -0.036(4) -0.023(4) 0.040(4)
C11 0.090(5) 0.092(5) 0.099(6) -0.004(5) -0.017(4) 0.042(4)
C12 0.161(9) 0.247(12) 0.098(6) -0.065(8) -0.028(7) 0.156(9)
C13 0.071(5) 0.184(9) 0.088(6) -0.047(6) -0.021(4) 0.059(6)
C14 0.063(4) 0.097(5) 0.090(5) -0.021(4) -0.004(4) 0.043(4)
C15 0.119(6) 0.090(5) 0.066(5) -0.005(4) 0.020(4) 0.043(5)
C16 0.121(7) 0.103(5) 0.056(4) -0.019(4) -0.015(4) 0.054(5)
C17 0.111(6) 0.162(8) 0.067(5) 0.004(5) 0.011(4) 0.073(6)
C18 0.136(7) 0.141(7) 0.073(5) 0.003(5) -0.012(5) 0.089(6)
C19 0.064(4) 0.098(5) 0.071(5) -0.027(4) -0.006(3) 0.044(4)
C20 0.077(5) 0.071(4) 0.076(5) -0.008(4) -0.002(4) 0.034(4)
C21 0.076(5) 0.090(6) 0.067(6) -0.016(4) -0.018(4) 0.052(5)
C22 0.101(6) 0.126(7) 0.100(8) -0.030(6) -0.005(5) 0.059(6)
C23 0.122(7) 0.130(7) 0.086(6) 0.009(5) -0.007(5) 0.070(6)
C24 0.112(7) 0.112(6) 0.082(6) 0.002(5) 0.009(5) 0.027(6)
C25 0.106(6) 0.121(6) 0.083(6) 0.022(5) 0.010(5) 0.064(5)

loop_
_atom_type_symbol
_atom_type_description
_atom_type_scat_dispersion_real
_atom_type_scat_dispersion_imag
_atom_type_scat_source
C C 0.0033 0.0016 'International Tables Vol C Tables 4.2.6.8 and 6.1.1.4'
H H 0.0000 0.0000 'International Tables Vol C Tables 4.2.6.8 and 6.1.1.4'
N N 0.0061 0.0033 'International Tables Vol C Tables 4.2.6.8 and 6.1.1.4'
O O 0.0106 0.0060 'International Tables Vol C Tables 4.2.6.8 and 6.1.1.4'
Cu Cu 0.3201 1.2651 'International Tables Vol C Tables 4.2.6.8 and 6.1.1.4'

loop_
_geom_angle_atom_site_label_1
_geom_angle_atom_site_label_2
_geom_angle_atom_site_label_3
_geom_angle
_geom_angle_site_symmetry_1
_geom_angle_site_symmetry_3
O5 N9 O5 112(3) 2_655 .
O5 N9 O5 112(3) 2_655 3_665
O5 N9 O5 112(3) . 3_665
O5 N9 O4 106(3) 2_655 .
O5 N9 O4 106(3) . .
O5 N9 O4 106(3) 3_665 .
N2 Cu1 N2 97.6(2) 2_665 3_565
N2 Cu1 N2 97.6(2) 2_665 .
N2 Cu1 N2 97.6(2) 3_565 .
N2 Cu1 N1 92.6(2) 2_665 .
N2 Cu1 N1 169.5(2) 3_565 .
N2 Cu1 N1 78.4(2) . .
N2 Cu1 N1 78.4(2) 2_665 2_665
N2 Cu1 N1 92.6(2) 3_565 2_665
N2 Cu1 N1 169.5(2) . 2_665
N1 Cu1 N1 92.1(2) . 2_665
N2 Cu1 N1 169.5(2) 2_665 3_565
N2 Cu1 N1 78.4(2) 3_565 3_565
N2 Cu1 N1 92.6(2) . 3_565
N1 Cu1 N1 92.1(2) . 3_565
N1 Cu1 N1 92.1(2) 2_665 3_565
N5 Cu2 N5 97.4(2) . 2_665
N5 Cu2 N5 97.4(2) . 3_565
N5 Cu2 N5 97.4(2) 2_665 3_565
N5 Cu2 N6 77.6(2) . .
N5 Cu2 N6 169.6(2) 2_665 .
N5 Cu2 N6 92.3(2) 3_565 .
N5 Cu2 N6 169.6(2) . 3_565
N5 Cu2 N6 92.3(2) 2_665 3_565
N5 Cu2 N6 77.6(2) 3_565 3_565
N6 Cu2 N6 93.3(2) . 3_565
N5 Cu2 N6 92.3(2) . 2_665
N5 Cu2 N6 77.6(2) 2_665 2_665
N5 Cu2 N6 169.6(2) 3_565 2_665
N6 Cu2 N6 93.3(2) . 2_665
N6 Cu2 N6 93.3(2) 3_565 2_665
C1 N1 C5 119.3(7) . .
C1 N1 Cu1 126.8(5) . .
C5 N1 Cu1 113.8(5) . .
C10 N2 C6 117.3(6) . .
C10 N2 Cu1 127.1(5) . .
C6 N2 Cu1 115.5(4) . .
C14 N3 C12 109.8(6) . .
C14 N3 C11 125.0(6) . .
C12 N3 C11 124.8(6) . .
C14 N4 C13 110.4(6) . .
C14 N4 C15 124.0(6) . .
C13 N4 C15 125.5(6) . .
C20 N5 C19 120.7(6) . .
C20 N5 Cu2 125.0(5) . .
C19 N5 Cu2 114.1(4) . .
C21 N6 C25 121.2(7) . .
C21 N6 Cu2 113.7(6) . .
C25 N6 Cu2 124.6(6) . .
O1 N7 O1 116.9(10) . 2_665
O1 N7 O1 116.9(10) . 3_565
O1 N7 O1 116.9(10) 2_665 3_565
O3 N8 O2 104.0(8) . .
O3 N8 O2 104.0(8) . 3_765
O2 N8 O2 114.3(6) . 3_765
O3 N8 O2 104.0(8) . 2_645
O2 N8 O2 114.3(6) . 2_645
O2 N8 O2 114.3(6) 3_765 2_645
N1 C1 C2 122.2(8) . .
C1 C2 C3 121.3(8) . .
C2 C3 C4 117.8(9) . .
C5 C4 C3 118.3(9) . .
N1 C5 C4 120.7(8) . .
N1 C5 C6 115.7(7) . .
C4 C5 C6 123.5(8) . .
C7 C6 N2 122.8(7) . .
C7 C6 C5 120.6(7) . .
N2 C6 C5 116.2(6) . .
C6 C7 C8 119.6(8) . .
C7 C8 C9 120.6(8) . .
C10 C9 C8 114.2(7) . .
C10 C9 C11 124.0(8) . .
C8 C9 C11 121.8(8) . .
N2 C10 C9 125.4(7) . .
N3 C11 C9 109.4(6) . .
C13 C12 N3 109.2(7) . .
C12 C13 N4 104.0(7) . .
N3 C14 N4 106.4(5) . .
N4 C15 C16 109.7(6) . .
C20 C16 C17 116.3(7) . .
C20 C16 C15 122.3(8) . .
C17 C16 C15 121.3(8) . .
C18 C17 C16 117.8(8) . .
C19 C18 C17 120.7(8) . .
N5 C19 C18 121.0(7) . .
N5 C19 C21 116.6(6) . .
C18 C19 C21 121.9(7) . .
N5 C20 C16 123.3(7) . .
N6 C21 C22 119.9(8) . .
N6 C21 C19 117.4(7) . .
C22 C21 C19 122.6(8) . .
C21 C22 C23 123.2(9) . .
C24 C23 C22 112.4(8) . .
C25 C24 C23 122.6(8) . .
N6 C25 C24 120.5(8) . .

loop_
_geom_bond_atom_site_label_1
_geom_bond_atom_site_label_2
_geom_bond_distance
_geom_bond_site_symmetry_2
N9 O5 1.30(2) 2_655
N9 O5 1.30(2) .
N9 O5 1.30(2) 3_665
N9 O4 1.49(7) .
O1 N7 1.347(8) .
Cu1 N2 2.117(6) 2_665
Cu1 N2 2.117(6) 3_565
Cu1 N2 2.117(6) .
Cu1 N1 2.128(7) .
Cu1 N1 2.128(6) 2_665
Cu1 N1 2.128(6) 3_565
Cu2 N5 2.127(6) .
Cu2 N5 2.127(6) 2_665
Cu2 N5 2.127(6) 3_565
Cu2 N6 2.136(6) .
Cu2 N6 2.136(6) 3_565
Cu2 N6 2.136(7) 2_665
O2 N8 1.298(7) .
O3 N8 1.198(19) .
N1 C1 1.306(9) .
N1 C5 1.375(9) .
N2 C10 1.326(8) .
N2 C6 1.336(8) .
N3 C14 1.307(8) .
N3 C12 1.337(10) .
N3 C11 1.487(9) .
N4 C14 1.315(8) .
N4 C13 1.384(10) .
N4 C15 1.527(9) .
N5 C20 1.308(8) .
N5 C19 1.328(8) .
N6 C21 1.311(9) .
N6 C25 1.328(9) .
N7 O1 1.347(8) 2_665
N7 O1 1.347(8) 3_565
N8 O2 1.298(7) 3_765
N8 O2 1.298(7) 2_645
C1 C2 1.345(12) .
C2 C3 1.368(12) .
C3 C4 1.402(11) .
C4 C5 1.387(11) .
C5 C6 1.494(10) .
C6 C7 1.324(9) .
C7 C8 1.378(11) .
C8 C9 1.393(12) .
C9 C10 1.385(10) .
C9 C11 1.543(10) .
C12 C13 1.322(10) .
C15 C16 1.527(11) .
C16 C20 1.409(10) .
C16 C17 1.432(11) .
C17 C18 1.388(11) .
C18 C19 1.375(10) .
C19 C21 1.472(10) .
C21 C22 1.342(12) .
C22 C23 1.420(12) .
C23 C24 1.393(12) .
C24 C25 1.349(11) .

loop_
_platon_squeeze_void_nr
_platon_squeeze_void_average_x
_platon_squeeze_void_average_y
_platon_squeeze_void_average_z
_platon_squeeze_void_volume
_platon_squeeze_void_count_electrons
_platon_squeeze_void_content
1 -0.043 0.481 0.147 1979 741 ' '
